data_8101033
loop_
_publ_author_name
'R\"oschenthaler, G.-V.'
'Loop, I.'
'Lork, E.'
'Seifert, F. U.'

_publ_section_title
;
Crystal structure of (R,R)-dimethyl 1,2-dihydroxy-1,2-bis(trifluoromethyl) 
succinate, C~8~H~8~F~6~O~6~
;
_journal_issue 3
_journal_name_full 'Zeitschrift f\"ur Kristallographie - New Crystal Structures'
_journal_page_first 433
_journal_page_last 434
_journal_volume 216
_journal_year 2001
_chemical_formula_sum 'C8 H8 F6 O6'
_chemical_formula_weight 314.14
_chemical_melting_point 335.15
_space_group_IT_number 2
_symmetry_cell_setting triclinic
_symmetry_space_group_name_Hall '-P 1'
_symmetry_space_group_name_H-M 'P -1'
_cell_angle_alpha 81.980(10)
_cell_angle_beta 69.680(10)
_cell_angle_gamma 70.280(10)
_cell_formula_units_Z 2
_cell_length_a 7.7670(10)
_cell_length_b 7.7660(10)
_cell_length_c 11.052(2)
_cell_measurement_temperature 173(2)
_cell_volume 588.30(15)
_diffrn_ambient_temperature 173(2)
_exptl_crystal_density_diffrn 1.773
_cod_depositor_comments
;
The following automatic conversions were performed:
'_symmetry_cell_setting' value 'Triclinic' changed to 'triclinic'
according to '/home/saulius/struct/CIF-dictionaries/cif_core.dic'
dictionary named 'cif_core.dic' version 2.4.1 from 2010-06-29.

Automatic conversion script
Id: cif_fix_enum 1527 2010-12-29 10:47:43Z saulius 

The following automatic conversions were performed:

'_chemical_melting_point' value '62\%C' was changed to '335.15' - it
was converted from degrees Celsius(C) to Kelvins(K).

Automatic conversion script
Id: cif_fix_values 1646 2011-03-28 12:23:43Z adriana 
;
_cod_database_code 8101033

loop_
_symmetry_equiv_pos_as_xyz
'x, y, z'
'-x, -y, -z'

loop_
_atom_site_label
_atom_site_type_symbol
_atom_site_fract_x
_atom_site_fract_y
_atom_site_fract_z
_atom_site_U_iso_or_equiv
_atom_site_adp_type
_atom_site_occupancy
_atom_site_symmetry_multiplicity
_atom_site_calc_flag
_atom_site_refinement_flags
_atom_site_disorder_assembly
_atom_site_disorder_group
F1 F 0.9527(3) 0.0233(3) 0.73790(17) 0.0404(5) Uani 1 2 d . . .
F2 F 0.6907(3) 0.0531(3) 0.70196(18) 0.0428(6) Uani 1 2 d . . .
F3 F 0.7738(3) 0.2902(3) 0.70218(19) 0.0451(6) Uani 1 2 d . . .
C1 C 0.8412(4) 0.1173(5) 0.6686(3) 0.0308(7) Uani 1 2 d . . .
C2 C 0.9440(4) 0.1038(4) 0.5202(3) 0.0236(6) Uani 1 2 d . . .
O1 O 0.7930(3) 0.1814(3) 0.4705(2) 0.0306(5) Uani 1 2 d . . .
H1 H 0.826(8) 0.228(7) 0.411(5) 0.063(16) Uiso 1 2 d . . .
C3 C 1.0835(4) 0.2200(4) 0.4774(3) 0.0264(7) Uani 1 2 d . . .
O2 O 1.0811(3) 0.3263(3) 0.3871(2) 0.0356(6) Uani 1 2 d . . .
O3 O 1.1969(3) 0.1871(3) 0.5479(2) 0.0335(6) Uani 1 2 d . . .
C4 C 1.3368(5) 0.2863(6) 0.5128(4) 0.0432(9) Uani 1 2 d . . .
H4A H 1.4442 0.2323 0.4362 0.082(7) Uiso 1 2 calc R . .
H4B H 1.3860 0.2787 0.5845 0.082(7) Uiso 1 2 calc R . .
H4C H 1.2745 0.4149 0.4938 0.082(7) Uiso 1 2 calc R . .
F1B F 0.3264(3) 0.2613(3) -0.1160(2) 0.0511(6) Uani 1 2 d . . .
F2B F 0.0833(4) 0.2567(4) -0.1620(2) 0.0610(7) Uani 1 2 d . . .
F3B F 0.1561(4) 0.0891(3) -0.0064(3) 0.0704(8) Uani 1 2 d . . .
C1B C 0.1476(5) 0.2518(5) -0.0642(3) 0.0367(8) Uani 1 2 d . . .
C2B C 0.0209(4) 0.4018(5) 0.0346(3) 0.0299(7) Uani 1 2 d . . .
O1B O 0.1292(3) 0.3896(4) 0.1145(2) 0.0405(7) Uani 1 2 d . . .
H1B H 0.049(4) 0.516(5) 0.149(3) 0.013(7) Uiso 1 2 d . . .
C3B C -0.1699(4) 0.3645(5) 0.1163(3) 0.0320(7) Uani 1 2 d . . .
O2B O -0.2182(3) 0.3609(3) 0.2329(2) 0.0354(6) Uani 1 2 d . . .
O3B O -0.2631(3) 0.3343(4) 0.0465(2) 0.0407(6) Uani 1 2 d . . .
C4B C -0.4455(5) 0.3005(6) 0.1181(4) 0.0473(10) Uani 1 2 d . . .
H4B1 H -0.4230 0.1940 0.1763 0.082(7) Uiso 1 2 calc R . .
H4B2 H -0.5014 0.2767 0.0576 0.082(7) Uiso 1 2 calc R . .
H4B3 H -0.5349 0.4080 0.1686 0.082(7) Uiso 1 2 calc R . .

loop_
_atom_site_aniso_label
_atom_site_aniso_U_11
_atom_site_aniso_U_22
_atom_site_aniso_U_33
_atom_site_aniso_U_23
_atom_site_aniso_U_13
_atom_site_aniso_U_12
F1 0.0460(11) 0.0529(13) 0.0250(9) 0.0015(8) -0.0136(8) -0.0174(10)
F2 0.0297(10) 0.0594(14) 0.0350(10) -0.0058(9) 0.0052(8) -0.0230(9)
F3 0.0496(12) 0.0425(13) 0.0365(10) -0.0135(9) -0.0031(9) -0.0122(10)
C1 0.0290(14) 0.0373(19) 0.0268(14) -0.0035(13) -0.0059(11) -0.0131(13)
C2 0.0185(12) 0.0332(17) 0.0227(12) -0.0016(12) -0.0083(10) -0.0107(11)
O1 0.0210(10) 0.0417(14) 0.0323(11) 0.0049(10) -0.0127(8) -0.0115(9)
C3 0.0221(13) 0.0326(17) 0.0271(13) -0.0060(13) -0.0089(10) -0.0087(12)
O2 0.0406(12) 0.0437(15) 0.0337(12) 0.0078(10) -0.0178(10) -0.0247(11)
O3 0.0312(11) 0.0463(15) 0.0357(11) 0.0024(10) -0.0190(9) -0.0209(10)
C4 0.0347(17) 0.060(2) 0.051(2) 0.0021(18) -0.0200(15) -0.0305(17)
F1B 0.0282(10) 0.0590(15) 0.0528(13) -0.0111(11) 0.0029(9) -0.0095(9)
F2B 0.0587(14) 0.0814(19) 0.0511(13) -0.0339(13) -0.0101(11) -0.0269(13)
F3B 0.0729(17) 0.0384(14) 0.0765(18) -0.0051(12) 0.0078(14) -0.0197(12)
C1B 0.0298(15) 0.041(2) 0.0382(17) -0.0034(15) -0.0051(13) -0.0149(14)
C2B 0.0229(13) 0.045(2) 0.0288(14) -0.0020(14) -0.0105(11) -0.0161(13)
O1B 0.0280(11) 0.0679(19) 0.0346(12) 0.0071(12) -0.0168(9) -0.0225(12)
C3B 0.0246(14) 0.045(2) 0.0310(15) 0.0061(14) -0.0113(11) -0.0164(13)
O2B 0.0281(11) 0.0519(15) 0.0290(11) 0.0050(10) -0.0095(9) -0.0181(10)
O3B 0.0322(12) 0.0641(18) 0.0393(12) 0.0023(12) -0.0141(10) -0.0303(12)
C4B 0.0280(16) 0.067(3) 0.059(2) 0.003(2) -0.0142(15) -0.0306(17)

loop_
_geom_bond_atom_site_label_1
_geom_bond_atom_site_label_2
_geom_bond_distance
_geom_bond_site_symmetry_2
_geom_bond_publ_flag
F1 C1 1.322(4) . ?
F2 C1 1.339(4) . ?
F3 C1 1.321(4) . ?
C1 C2 1.556(4) . ?
C2 O1 1.385(3) . ?
C2 C3 1.549(4) . ?
C2 C2 1.593(6) 2_756 ?
C3 O2 1.205(4) . ?
C3 O3 1.310(3) . ?
O3 C4 1.454(4) . ?
F1B C1B 1.329(4) . ?
F2B C1B 1.330(4) . ?
F3B C1B 1.326(4) . ?
C1B C2B 1.534(5) . ?
C2B O1B 1.391(4) . ?
C2B C3B 1.543(4) . ?
C2B C2B 1.591(7) 2_565 ?
C3B O2B 1.210(4) . ?
C3B O3B 1.314(4) . ?
O3B C4B 1.455(4) . ?
